data_2215346
loop_
_publ_author_name
'Xiao-Yong Tang'
'Yong-Cai Qiu'
'Feng Sun'
'Shan-Tang Yue'

_publ_contact_author_address
;
College of Chemistry & Environment, South China Normal University,
Guang Zhou 510006
P.R. China
;
_publ_contact_author_email yuesht@scnu.edu.cn
_publ_contact_author_fax '86 020 39310187'
_publ_contact_author_name 'Shan-Tang Yue'
_publ_contact_author_phone '86 020 39312611'
_publ_section_title
;
 Diaquabis(1,10-phenanthroline-\k^2^<i>N</i>,<i>N</i>')nickel(II)
 diperchlorate 0.4-hydrate
;
_journal_coeditor_code AV3106
_journal_date_accepted 2007-09-05
_journal_date_recd_electronic 2007-08-05
_journal_issue 10
_journal_name_full 'Acta Crystallographica Section E'
_journal_page_first m2515
_journal_page_last m2515
_journal_paper_category QM
_journal_paper_doi 10.1107/S1600536807043565
_journal_volume 63
_journal_year 2007
_chemical_formula_iupac '[Ni (C12 H8 N2)2 (H2 O)2] (Cl O4)2, 0.4H2 O'
_chemical_formula_moiety 'C24 H20 N4 Ni O2, 2Cl O4 -, 0.4H2 O'
_chemical_formula_sum 'C24 H20.8 Cl2 N4 Ni O10.4'
_chemical_formula_weight 661.26
_chemical_name_systematic
;
Diaquabis(1,10-phenanthroline-\k2N,N')nickel(II) diperchlorate 0.4-hydrate
;
_space_group_IT_number 15
_symmetry_cell_setting monoclinic
_symmetry_space_group_name_Hall '-C 2yc'
_symmetry_space_group_name_H-M 'C 1 2/c 1'
_atom_sites_solution_hydrogens geom
_atom_sites_solution_primary direct
_atom_sites_solution_secondary difmap
_audit_creation_method SHELXL-97
_cell_angle_alpha 90.00
_cell_angle_beta 110.591(2)
_cell_angle_gamma 90.00
_cell_formula_units_Z 4
_cell_length_a 18.2558(6)
_cell_length_b 15.9362(6)
_cell_length_c 11.7096(4)
_cell_measurement_reflns_used 1167
_cell_measurement_temperature 293(2)
_cell_measurement_theta_max 28
_cell_measurement_theta_min 1.36
_cell_volume 3189.0(2)
_computing_cell_refinement 'SAINT (Bruker, 1999)'
_computing_data_collection 'APEX2 (Bruker, 1998)'
_computing_data_reduction 'SAINT (Bruker, 1999)'
_computing_molecular_graphics 'SHELXTL (Bruker, 1998)'
_computing_publication_material 'SHELXTL (Bruker, 1998)'
_computing_structure_refinement 'SHELXL97 (Sheldrick, 1997)'
_computing_structure_solution 'SHELXS97 (Sheldrick, 1997)'
_diffrn_ambient_temperature 293(2)
_diffrn_measured_fraction_theta_full 0.999
_diffrn_measured_fraction_theta_max 0.999
_diffrn_measurement_device_type 'Bruker APEX II area-detector diffractometer'
_diffrn_measurement_method '\f and \w scan'
_diffrn_radiation_monochromator graphite
_diffrn_radiation_source 'fine-focus sealed tube'
_diffrn_radiation_type MoK\a
_diffrn_radiation_wavelength 0.71073
_diffrn_reflns_av_R_equivalents 0.0714
_diffrn_reflns_av_sigmaI/netI 0.0708
_diffrn_reflns_limit_h_max 23
_diffrn_reflns_limit_h_min -23
_diffrn_reflns_limit_k_max 16
_diffrn_reflns_limit_k_min -20
_diffrn_reflns_limit_l_max 14
_diffrn_reflns_limit_l_min -14
_diffrn_reflns_number 13780
_diffrn_reflns_theta_full 26.99
_diffrn_reflns_theta_max 26.99
_diffrn_reflns_theta_min 2.22
_diffrn_standards_interval_count 0
_diffrn_standards_interval_time 0
_diffrn_standards_number 0
_exptl_absorpt_coefficient_mu 0.832
_exptl_absorpt_correction_T_max 0.867
_exptl_absorpt_correction_T_min 0.827
_exptl_absorpt_correction_type multi-scan
_exptl_absorpt_process_details '(SADABS; Sheldrick, 1996)'
_exptl_crystal_colour green
_exptl_crystal_density_diffrn 1.377
_exptl_crystal_density_method 'not measured'
_exptl_crystal_description block
_exptl_crystal_F_000 1352
_exptl_crystal_size_max 0.26
_exptl_crystal_size_mid 0.20
_exptl_crystal_size_min 0.18
_refine_diff_density_max 0.641
_refine_diff_density_min -0.374
_refine_ls_extinction_method none
_refine_ls_goodness_of_fit_ref 1.076
_refine_ls_hydrogen_treatment constr
_refine_ls_matrix_type full
_refine_ls_number_parameters 241
_refine_ls_number_reflns 3488
_refine_ls_number_restraints 97
_refine_ls_restrained_S_all 1.119
_refine_ls_R_factor_all 0.1309
_refine_ls_R_factor_gt 0.0711
_refine_ls_shift/su_max 0.000
_refine_ls_shift/su_mean 0.000
_refine_ls_structure_factor_coef Fsqd
_refine_ls_weighting_details 'calc w=1/[\s^2^(Fo^2^)+(0.1440P)^2^] where P=(Fo^2^+2Fc^2^)/3'
_refine_ls_weighting_scheme calc
_refine_ls_wR_factor_gt 0.2232
_refine_ls_wR_factor_ref 0.2620
_reflns_number_gt 1861
_reflns_number_total 3488
_reflns_threshold_expression >2sigma(I)
_cod_data_source_file av3106.cif
_cod_data_source_block I
_cod_original_cell_volume 3189.02(19)
_cod_original_sg_symbol_H-M 'C 2/c'
_cod_original_formula_sum 'C24 H20.80 Cl2 N4 Ni O10.40'
_cod_database_code 2215346
_cod_database_fobs_code 2215346

loop_
_symmetry_equiv_pos_as_xyz
'x, y, z'
'-x, y, -z+1/2'
'x+1/2, y+1/2, z'
'-x+1/2, y+1/2, -z+1/2'
'-x, -y, -z'
'x, -y, z-1/2'
'-x+1/2, -y+1/2, -z'
'x+1/2, -y+1/2, z-1/2'

loop_
_atom_site_type_symbol
_atom_site_label
_atom_site_fract_x
_atom_site_fract_y
_atom_site_fract_z
_atom_site_U_iso_or_equiv
_atom_site_adp_type
_atom_site_calc_flag
_atom_site_refinement_flags
_atom_site_occupancy
_atom_site_disorder_assembly
_atom_site_disorder_group
Ni Ni1 0.5000 0.33437(6) 0.7500 0.0538(4) Uani d S 1 . .
O O1W 0.5725(2) 0.4330(3) 0.7362(4) 0.0714(11) Uani d D 1 . .
H H1W 0.6100 0.4324 0.7126 0.107 Uiso d RD 1 . .
H H2W 0.5883 0.4636 0.7969 0.107 Uiso d RD 1 . .
N N1 0.5844(3) 0.2437(3) 0.7589(4) 0.0625(12) Uani d . 1 . .
N N2 0.5543(3) 0.3252(3) 0.9371(4) 0.0601(12) Uani d . 1 . .
C C1 0.5407(4) 0.3668(4) 1.0251(6) 0.0703(16) Uani d . 1 . .
H H1 0.5059 0.4117 1.0042 0.084 Uiso calc R 1 . .
C C2 0.5761(5) 0.3464(5) 1.1478(7) 0.089(2) Uani d . 1 . .
H H2 0.5646 0.3770 1.2070 0.107 Uiso calc R 1 . .
C C3 0.6264(5) 0.2828(6) 1.1799(6) 0.095(2) Uani d . 1 . .
H H3 0.6495 0.2685 1.2618 0.114 Uiso calc R 1 . .
C C4 0.6447(4) 0.2375(5) 1.0923(6) 0.083(2) Uani d . 1 . .
C C5 0.6995(6) 0.1692(6) 1.1172(10) 0.120(3) Uani d . 1 . .
H H5 0.7241 0.1517 1.1973 0.144 Uiso calc R 1 . .
C C6 0.7164(5) 0.1298(7) 1.0269(9) 0.119(3) Uani d . 1 . .
H H6 0.7529 0.0865 1.0463 0.143 Uiso calc R 1 . .
C C7 0.6789(4) 0.1538(5) 0.9025(8) 0.087(2) Uani d . 1 . .
C C8 0.6946(5) 0.1164(6) 0.8020(10) 0.106(3) Uani d . 1 . .
H H8 0.7304 0.0727 0.8154 0.128 Uiso calc R 1 . .
C C9 0.6579(5) 0.1443(5) 0.6911(9) 0.100(3) Uani d . 1 . .
H H9 0.6691 0.1214 0.6260 0.120 Uiso calc R 1 . .
C C10 0.6021(4) 0.2082(4) 0.6696(6) 0.0759(18) Uani d . 1 . .
H H10 0.5765 0.2264 0.5900 0.091 Uiso calc R 1 . .
C C11 0.6231(3) 0.2178(4) 0.8737(6) 0.0674(16) Uani d . 1 . .
C C12 0.6059(3) 0.2614(4) 0.9702(5) 0.0634(15) Uani d . 1 . .
O O2W 0.501(2) 0.023(2) 0.449(3) 0.134(11) Uani d PU 0.20 . .
Cl Cl1A 0.8269(3) 0.0925(3) 0.4969(4) 0.0610(12) Uani d PDU 0.720(11) A 1
O O1A 0.8132(5) 0.0811(7) 0.3699(6) 0.109(3) Uani d PDU 0.720(11) A 1
O O2A 0.8634(8) 0.1706(5) 0.5390(10) 0.124(4) Uani d PDU 0.720(11) A 1
O O3A 0.7595(5) 0.0778(7) 0.5247(11) 0.131(4) Uani d PDU 0.720(11) A 1
O O4A 0.8859(5) 0.0327(6) 0.5610(8) 0.132(3) Uani d PDU 0.720(11) A 1
Cl Cl1B 0.8131(10) 0.0938(11) 0.4849(14) 0.103(6) Uani d PDU 0.280(11) A 2
O O1B 0.8366(14) 0.0403(15) 0.405(2) 0.113(7) Uani d PDU 0.280(11) A 2
O O2B 0.8446(18) 0.1755(13) 0.485(3) 0.136(9) Uani d PDU 0.280(11) A 2
O O3B 0.7289(9) 0.1023(18) 0.432(2) 0.140(8) Uani d PDU 0.280(11) A 2
O O4B 0.8293(15) 0.0550(14) 0.6000(14) 0.116(8) Uani d PDU 0.280(11) A 2

loop_
_atom_site_aniso_label
_atom_site_aniso_U_11
_atom_site_aniso_U_22
_atom_site_aniso_U_33
_atom_site_aniso_U_12
_atom_site_aniso_U_13
_atom_site_aniso_U_23
Ni1 0.0576(6) 0.0605(7) 0.0444(7) 0.000 0.0195(4) 0.000
O1W 0.078(3) 0.074(3) 0.070(3) -0.018(2) 0.036(2) -0.013(2)
N1 0.065(3) 0.071(3) 0.056(3) 0.003(2) 0.026(2) -0.008(2)
N2 0.062(3) 0.071(3) 0.049(3) 0.001(2) 0.022(2) 0.000(2)
C1 0.078(4) 0.081(4) 0.053(4) 0.000(3) 0.025(3) -0.007(3)
C2 0.104(5) 0.107(6) 0.057(4) -0.012(5) 0.028(4) -0.019(4)
C3 0.107(6) 0.124(7) 0.043(4) 0.006(5) 0.013(4) 0.009(4)
C4 0.086(4) 0.093(5) 0.054(4) 0.004(4) 0.006(3) 0.007(4)
C5 0.126(7) 0.120(7) 0.084(6) 0.039(6) 0.000(5) 0.032(5)
C6 0.111(7) 0.118(7) 0.103(8) 0.054(6) 0.007(5) 0.016(6)
C7 0.081(4) 0.083(5) 0.093(6) 0.026(4) 0.025(4) 0.002(4)
C8 0.100(6) 0.097(6) 0.127(8) 0.037(5) 0.045(5) 0.002(6)
C9 0.098(6) 0.101(6) 0.115(8) 0.015(5) 0.054(5) -0.015(5)
C10 0.082(4) 0.080(4) 0.075(5) 0.005(4) 0.040(3) -0.009(4)
C11 0.067(4) 0.071(4) 0.065(4) 0.007(3) 0.024(3) 0.006(3)
C12 0.058(3) 0.074(4) 0.051(3) 0.000(3) 0.010(2) -0.002(3)
O2W 0.124(13) 0.130(14) 0.135(14) -0.002(10) 0.030(9) -0.020(10)
Cl1A 0.0745(18) 0.069(2) 0.048(2) 0.0005(14) 0.0329(15) 0.0057(15)
O1A 0.103(6) 0.175(9) 0.048(4) 0.019(6) 0.024(3) -0.002(4)
O2A 0.191(10) 0.104(5) 0.091(7) -0.044(5) 0.068(7) -0.018(5)
O3A 0.118(6) 0.160(8) 0.158(9) -0.008(6) 0.102(7) -0.009(7)
O4A 0.144(7) 0.154(7) 0.115(6) 0.063(6) 0.065(5) 0.075(6)
Cl1B 0.110(8) 0.119(9) 0.077(8) -0.008(7) 0.027(6) 0.004(6)
O1B 0.130(14) 0.132(14) 0.098(13) -0.020(12) 0.066(11) -0.009(11)
O2B 0.183(16) 0.108(12) 0.104(17) -0.019(12) 0.036(15) 0.005(10)
O3B 0.108(10) 0.210(18) 0.096(14) 0.022(11) 0.029(10) 0.019(14)
O4B 0.152(16) 0.128(14) 0.057(9) -0.010(13) 0.023(9) 0.004(9)

loop_
_atom_type_symbol
_atom_type_description
_atom_type_scat_dispersion_real
_atom_type_scat_dispersion_imag
_atom_type_scat_source
C C 0.0033 0.0016 'International Tables Vol C Tables 4.2.6.8 and 6.1.1.4'
H H 0.0000 0.0000 'International Tables Vol C Tables 4.2.6.8 and 6.1.1.4'
Cl Cl 0.1484 0.1585 'International Tables Vol C Tables 4.2.6.8 and 6.1.1.4'
N N 0.0061 0.0033 'International Tables Vol C Tables 4.2.6.8 and 6.1.1.4'
Ni Ni 0.3393 1.1124 'International Tables Vol C Tables 4.2.6.8 and 6.1.1.4'
O O 0.0106 0.0060 'International Tables Vol C Tables 4.2.6.8 and 6.1.1.4'

loop_
_geom_angle_atom_site_label_1
_geom_angle_atom_site_label_2
_geom_angle_atom_site_label_3
_geom_angle_site_symmetry_1
_geom_angle_site_symmetry_3
_geom_angle
_geom_angle_publ_flag
N2 Ni1 N2 2_656 . 171.9(3) y
N2 Ni1 N1 2_656 2_656 80.10(19) ?
N2 Ni1 N1 . 2_656 94.27(18) ?
N2 Ni1 N1 2_656 . 94.27(18) y
N2 Ni1 N1 . . 80.10(19) y
N1 Ni1 N1 2_656 . 92.5(3) y
N2 Ni1 O1W 2_656 . 92.95(17) y
N2 Ni1 O1W . . 93.11(17) y
N1 Ni1 O1W 2_656 . 171.63(17) y
N1 Ni1 O1W . . 92.70(18) y
N2 Ni1 O1W 2_656 2_656 93.11(17) ?
N2 Ni1 O1W . 2_656 92.95(17) ?
N1 Ni1 O1W 2_656 2_656 92.70(18) ?
N1 Ni1 O1W . 2_656 171.63(17) ?
O1W Ni1 O1W . 2_656 83.0(2) y
Ni1 O1W H1W . . 129.8 ?
Ni1 O1W H2W . . 114.4 ?
H1W O1W H2W . . 102.5 ?
C10 N1 C11 . . 118.1(6) ?
C10 N1 Ni1 . . 129.5(5) ?
C11 N1 Ni1 . . 112.4(4) ?
C1 N2 C12 . . 117.3(5) ?
C1 N2 Ni1 . . 129.8(4) ?
C12 N2 Ni1 . . 112.6(4) ?
N2 C1 C2 . . 122.9(7) ?
N2 C1 H1 . . 118.6 ?
C2 C1 H1 . . 118.6 ?
C3 C2 C1 . . 119.6(7) ?
C3 C2 H2 . . 120.2 ?
C1 C2 H2 . . 120.2 ?
C2 C3 C4 . . 120.7(7) ?
C2 C3 H3 . . 119.7 ?
C4 C3 H3 . . 119.7 ?
C3 C4 C12 . . 116.3(7) ?
C3 C4 C5 . . 125.2(8) ?
C12 C4 C5 . . 118.5(7) ?
C6 C5 C4 . . 121.8(8) ?
C6 C5 H5 . . 119.1 ?
C4 C5 H5 . . 119.1 ?
C5 C6 C7 . . 120.9(8) ?
C5 C6 H6 . . 119.6 ?
C7 C6 H6 . . 119.6 ?
C11 C7 C6 . . 119.3(8) ?
C11 C7 C8 . . 116.4(7) ?
C6 C7 C8 . . 124.3(7) ?
C9 C8 C7 . . 119.5(7) ?
C9 C8 H8 . . 120.3 ?
C7 C8 H8 . . 120.3 ?
C8 C9 C10 . . 120.7(8) ?
C8 C9 H9 . . 119.7 ?
C10 C9 H9 . . 119.7 ?
N1 C10 C9 . . 122.2(7) ?
N1 C10 H10 . . 118.9 ?
C9 C10 H10 . . 118.9 ?
N1 C11 C7 . . 123.2(6) ?
N1 C11 C12 . . 116.7(5) ?
C7 C11 C12 . . 120.1(6) ?
N2 C12 C4 . . 123.2(6) ?
N2 C12 C11 . . 117.3(5) ?
C4 C12 C11 . . 119.4(6) ?
O3A Cl1A O2A . . 114.2(7) ?
O3A Cl1A O1A . . 111.9(7) ?
O2A Cl1A O1A . . 111.3(6) ?
O3A Cl1A O4A . . 109.1(6) ?
O2A Cl1A O4A . . 103.2(7) ?
O1A Cl1A O4A . . 106.5(6) ?
O4B Cl1B O2B . . 116.6(13) ?
O4B Cl1B O1B . . 110.6(13) ?
O2B Cl1B O1B . . 109.4(13) ?
O4B Cl1B O3B . . 106.3(12) ?
O2B Cl1B O3B . . 106.4(13) ?
O1B Cl1B O3B . . 107.0(13) ?

loop_
_geom_bond_atom_site_label_1
_geom_bond_atom_site_label_2
_geom_bond_site_symmetry_2
_geom_bond_distance
_geom_bond_publ_flag
Ni1 N2 2_656 2.068(5) ?
Ni1 N2 . 2.068(5) y
Ni1 N1 2_656 2.089(5) ?
Ni1 N1 . 2.089(5) y
Ni1 O1W . 2.098(4) y
Ni1 O1W 2_656 2.098(4) ?
O1W H1W . 0.8234 ?
O1W H2W . 0.8268 ?
N1 C10 . 1.323(7) ?
N1 C11 . 1.345(7) ?
N2 C1 . 1.320(7) ?
N2 C12 . 1.346(7) ?
C1 C2 . 1.391(9) ?
C1 H1 . 0.9300 ?
C2 C3 . 1.331(10) ?
C2 H2 . 0.9300 ?
C3 C4 . 1.387(11) ?
C3 H3 . 0.9300 ?
C4 C12 . 1.407(8) ?
C4 C5 . 1.437(11) ?
C5 C6 . 1.355(13) ?
C5 H5 . 0.9300 ?
C6 C7 . 1.427(11) ?
C6 H6 . 0.9300 ?
C7 C11 . 1.397(9) ?
C7 C8 . 1.434(12) ?
C8 C9 . 1.312(12) ?
C8 H8 . 0.9300 ?
C9 C10 . 1.400(10) ?
C9 H9 . 0.9300 ?
C10 H10 . 0.9300 ?
C11 C12 . 1.453(9) ?
O2W O2W 5_656 1.41(6) ?
Cl1A O3A . 1.398(6) ?
Cl1A O2A . 1.416(7) ?
Cl1A O1A . 1.431(6) ?
Cl1A O4A . 1.435(7) ?
Cl1B O4B . 1.416(9) ?
Cl1B O2B . 1.423(10) ?
Cl1B O1B . 1.441(10) ?
Cl1B O3B . 1.449(10) ?

loop_
_geom_hbond_atom_site_label_D
_geom_hbond_atom_site_label_H
_geom_hbond_atom_site_label_A
_geom_hbond_site_symmetry_A
_geom_hbond_distance_DH
_geom_hbond_distance_HA
_geom_hbond_distance_DA
_geom_hbond_angle_DHA
O1W H1W O1B 7_656 0.82 1.99 2.75(2) 154
O1W H1W O1A 7_656 0.82 1.97 2.787(9) 169
O1W H2W O4A 4_656 0.83 1.91 2.733(8) 174
O1W H2W O4B 4_656 0.83 2.14 2.87(2) 148
